data_2102821
loop_
_publ_author_name
'Leban, Ivan'
'Rudan-Tasic, Darja'
'Lah, Nina'
'Klofutar, Cveto'

_publ_section_title
;
 Structures of artificial sweeteners -- cyclamic acid and sodium
 cyclamate with other cyclamates
;
_journal_coeditor_code BM5046
_journal_issue 3
_journal_name_full 'Acta Crystallographica Section B'
_journal_page_first 418
_journal_page_last 425
_journal_paper_doi 10.1107/S0108768107013961
_journal_volume 63
_journal_year 2007
_chemical_formula_moiety 'K 1+, C6 H12 N S O3 1-'
_chemical_formula_sum 'C6 H12 K N O3 S'
_chemical_formula_weight 217.33
_chemical_name_common 'Potassium cyclamate'
_chemical_name_systematic
;
Potassium N-cyclohexylsulfamate
;
_space_group_IT_number 15
_symmetry_cell_setting monoclinic
_symmetry_space_group_name_Hall '-C 2yc'
_symmetry_space_group_name_H-M 'C 1 2/c 1'
_atom_sites_solution_hydrogens geom
_atom_sites_solution_primary direct
_atom_sites_solution_secondary difmap
_audit_creation_method SHELXL-97
_cell_angle_alpha 90.00
_cell_angle_beta 93.350(10)
_cell_angle_gamma 90.00
_cell_formula_units_Z 8
_cell_length_a 33.656(8)
_cell_length_b 6.274(3)
_cell_length_c 8.572(4)
_cell_measurement_reflns_used 2252
_cell_measurement_temperature 150.0(10)
_cell_measurement_theta_max 27.5
_cell_measurement_theta_min 1
_cell_volume 1807.0(13)
_computing_cell_refinement
;
DENZO and SCALEPACK (Otwinowski & Minor, 1997)
;
_computing_data_collection
;
COLLECT (Hooft, 1998)
;
_computing_data_reduction
;
DENZO and SCALEPACK (Otwinowski & Minor, 1997)
;
_computing_molecular_graphics
;
ORTEPII (Johnson, 1971), PLUTON (Spek, 1991),
PLATON (Spek, 1998 and Farrugia, 2000),
ORTEP-3 (Farrugia, 1999), MERCURY (Macrae et al., 2006)
;
_computing_publication_material
;
SHELXL-97 (Sheldrick, 1997), PARST (Nardelli, 1983 and 1995),
WinGX (Farrugia, 1999)
;
_computing_structure_refinement 'SHELXL-97 (Sheldrick, 1997)'
_computing_structure_solution 'SHELXS-86 (Sheldrick, 1986)'
_diffrn_ambient_temperature 150.0(10)
_diffrn_detector_area_resol_mean 0.055
_diffrn_measured_fraction_theta_full 0.954
_diffrn_measured_fraction_theta_max 0.954
_diffrn_measurement_device_type 'Nonius KappaCCD diffractometer'
_diffrn_measurement_method
;
\w scans at \k = 55\%
;
_diffrn_radiation_monochromator graphite
_diffrn_radiation_source 'fine-focus sealed tube'
_diffrn_radiation_type MoK\a
_diffrn_radiation_wavelength 0.71073
_diffrn_reflns_av_R_equivalents 0.043
_diffrn_reflns_av_sigmaI/netI 0.050
_diffrn_reflns_limit_h_max 43
_diffrn_reflns_limit_h_min -43
_diffrn_reflns_limit_k_max 8
_diffrn_reflns_limit_k_min -8
_diffrn_reflns_limit_l_max 10
_diffrn_reflns_limit_l_min -11
_diffrn_reflns_number 75861
_diffrn_reflns_theta_full 27.37
_diffrn_reflns_theta_max 27.37
_diffrn_reflns_theta_min 3.30
_exptl_absorpt_coefficient_mu 0.786
_exptl_absorpt_correction_T_max 0.911
_exptl_absorpt_correction_T_min 0.905
_exptl_absorpt_correction_type multi-scan
_exptl_absorpt_process_details
;
DENZO and SCALEPACK (Otwinowski & Minor, 1997)
based on the redundancy of symmetry-related
measurements
;
_exptl_crystal_colour colourless
_exptl_crystal_density_diffrn 1.598
_exptl_crystal_density_method 'not measured'
_exptl_crystal_description prism
_exptl_crystal_F_000 912
_exptl_crystal_size_max 0.13
_exptl_crystal_size_mid 0.13
_exptl_crystal_size_min 0.12
_refine_diff_density_max 0.358
_refine_diff_density_min -0.436
_refine_ls_extinction_method none
_refine_ls_goodness_of_fit_ref 1.067
_refine_ls_hydrogen_treatment mixed
_refine_ls_matrix_type full
_refine_ls_number_parameters 113
_refine_ls_number_reflns 1953
_refine_ls_number_restraints 0
_refine_ls_restrained_S_all 1.067
_refine_ls_R_factor_all 0.0535
_refine_ls_R_factor_gt 0.0372
_refine_ls_shift/su_max 0.001
_refine_ls_shift/su_mean 0.000
_refine_ls_structure_factor_coef Fsqd
_refine_ls_weighting_details 'calc w=1/[\s^2^(Fo^2^)+(0.0303P)^2^+3.2501P] where P=(Fo^2^+2Fc^2^)/3'
_refine_ls_weighting_scheme calc
_refine_ls_wR_factor_gt 0.0828
_refine_ls_wR_factor_ref 0.0900
_reflns_number_gt 1565
_reflns_number_total 1953
_reflns_threshold_expression I>2\s(I)
_cod_data_source_file bm5046.cif
_cod_data_source_block III
_cod_original_sg_symbol_H-M 'C 2/c'
_cod_database_code 2102821

loop_
_symmetry_equiv_pos_as_xyz
'x, y, z'
'-x, y, -z+1/2'
'x+1/2, y+1/2, z'
'-x+1/2, y+1/2, -z+1/2'
'-x, -y, -z'
'x, -y, z-1/2'
'-x+1/2, -y+1/2, -z'
'x+1/2, -y+1/2, z-1/2'

loop_
_atom_site_type_symbol
_atom_site_label
_atom_site_fract_x
_atom_site_fract_y
_atom_site_fract_z
_atom_site_U_iso_or_equiv
_atom_site_adp_type
_atom_site_calc_flag
_atom_site_refinement_flags
_atom_site_occupancy
K K 0.718720(14) 0.56650(8) 0.89036(6) 0.02105(15) Uani d . 1
S S 0.691677(15) 0.07921(9) 0.77736(6) 0.01853(16) Uani d . 1
O O1 0.73023(5) 0.0564(3) 0.86271(19) 0.0252(4) Uani d . 1
O O2 0.67405(5) -0.1265(3) 0.73404(18) 0.0238(4) Uani d . 1
O O3 0.69331(5) 0.2208(3) 0.64353(18) 0.0268(4) Uani d . 1
N N 0.66446(5) 0.2061(3) 0.9001(2) 0.0194(4) Uani d . 1
C C1 0.62172(6) 0.2413(4) 0.8574(3) 0.0209(5) Uani d . 1
H H1A 0.6188 0.2759 0.7435 0.025 Uiso calc R 1
C C2 0.59561(7) 0.0477(4) 0.8878(3) 0.0257(5) Uani d . 1
H H2A 0.5993 0.0058 0.9990 0.031 Uiso calc R 1
H H2E 0.6038 -0.0737 0.8233 0.031 Uiso calc R 1
C C3 0.55151(7) 0.0982(4) 0.8481(3) 0.0300(6) Uani d . 1
H H3A 0.5474 0.1272 0.7348 0.036 Uiso calc R 1
H H3E 0.5351 -0.0271 0.8728 0.036 Uiso calc R 1
C C4 0.53800(7) 0.2907(4) 0.9398(3) 0.0303(6) Uani d . 1
H H4A 0.5100 0.3251 0.9070 0.036 Uiso calc R 1
H H4E 0.5392 0.2560 1.0527 0.036 Uiso calc R 1
C C5 0.56428(7) 0.4834(4) 0.9124(3) 0.0317(6) Uani d . 1
H H5A 0.5562 0.6027 0.9793 0.038 Uiso calc R 1
H H5E 0.5603 0.5291 0.8021 0.038 Uiso calc R 1
C C6 0.60829(7) 0.4348(4) 0.9488(3) 0.0269(5) Uani d . 1
H H6A 0.6129 0.4075 1.0621 0.032 Uiso calc R 1
H H6E 0.6244 0.5603 0.9220 0.032 Uiso calc R 1
H H 0.6679(7) 0.161(4) 0.980(3) 0.009(6) Uiso d . 1

loop_
_atom_site_aniso_label
_atom_site_aniso_U_11
_atom_site_aniso_U_22
_atom_site_aniso_U_33
_atom_site_aniso_U_12
_atom_site_aniso_U_13
_atom_site_aniso_U_23
K 0.0235(3) 0.0204(3) 0.0192(3) -0.00059(19) 0.00129(18) -0.0020(2)
S 0.0208(3) 0.0201(3) 0.0148(3) 0.0004(2) 0.0012(2) 0.0007(2)
O1 0.0201(8) 0.0350(11) 0.0202(8) 0.0020(7) -0.0002(6) -0.0015(7)
O2 0.0294(8) 0.0215(9) 0.0206(8) -0.0019(7) 0.0014(7) -0.0030(7)
O3 0.0336(9) 0.0277(10) 0.0196(8) 0.0003(8) 0.0066(7) 0.0064(7)
N 0.0239(10) 0.0221(11) 0.0120(9) 0.0017(8) 0.0004(7) 0.0006(8)
C1 0.0212(10) 0.0225(13) 0.0192(11) 0.0012(9) 0.0011(8) 0.0008(10)
C2 0.0247(11) 0.0202(13) 0.0323(13) 0.0000(10) 0.0034(10) 0.0019(11)
C3 0.0235(11) 0.0279(15) 0.0387(15) -0.0020(10) 0.0023(10) -0.0030(12)
C4 0.0215(11) 0.0309(14) 0.0390(14) 0.0020(10) 0.0057(10) -0.0017(12)
C5 0.0272(12) 0.0284(14) 0.0402(15) 0.0064(11) 0.0077(11) -0.0021(12)
C6 0.0264(12) 0.0226(13) 0.0323(13) -0.0018(10) 0.0057(10) -0.0061(11)

loop_
_atom_type_symbol
_atom_type_description
_atom_type_scat_dispersion_real
_atom_type_scat_dispersion_imag
_atom_type_scat_source
C C 0.0033 0.0016 'International Tables Vol C Tables 4.2.6.8 and 6.1.1.4'
H H 0.0000 0.0000 'International Tables Vol C Tables 4.2.6.8 and 6.1.1.4'
K K 0.2009 0.2494 'International Tables Vol C Tables 4.2.6.8 and 6.1.1.4'
N N 0.0061 0.0033 'International Tables Vol C Tables 4.2.6.8 and 6.1.1.4'
O O 0.0106 0.0060 'International Tables Vol C Tables 4.2.6.8 and 6.1.1.4'
S S 0.1246 0.1234 'International Tables Vol C Tables 4.2.6.8 and 6.1.1.4'

loop_
_geom_angle_atom_site_label_1
_geom_angle_atom_site_label_2
_geom_angle_atom_site_label_3
_geom_angle
N K O3 47.99(5)
N K O1 46.48(5)
O3 K O1 44.80(5)
N K S 29.63(4)
O3 K S 25.89(3)
O1 K S 25.69(3)
O3 S O1 112.46(10)
O3 S O2 111.89(10)
O1 S O2 112.16(10)
O3 S N 104.94(11)
O1 S N 103.85(10)
O2 S N 110.99(10)
O3 S K 69.22(8)
O1 S K 73.94(7)
O2 S K 171.72(7)
N S K 61.30(8)
C1 N S 119.01(16)
C1 N K 118.63(15)
S N K 89.07(8)
C1 N H 112.4(18)
S N H 110.1(18)
K N H 104.9(19)
N C1 C6 107.73(18)
N C1 C2 113.5(2)
C6 C1 C2 110.72(19)
N C1 H1A 108.2
C6 C1 H1A 108.2
C2 C1 H1A 108.2
C1 C2 C3 110.8(2)
C1 C2 H2A 109.5
C3 C2 H2A 109.5
C1 C2 H2E 109.5
C3 C2 H2E 109.5
H2A C2 H2E 108.1
C4 C3 C2 111.3(2)
C4 C3 H3A 109.4
C2 C3 H3A 109.4
C4 C3 H3E 109.4
C2 C3 H3E 109.4
H3A C3 H3E 108.0
C5 C4 C3 110.8(2)
C5 C4 H4A 109.5
C3 C4 H4A 109.5
C5 C4 H4E 109.5
C3 C4 H4E 109.5
H4A C4 H4E 108.1
C4 C5 C6 112.0(2)
C4 C5 H5A 109.2
C6 C5 H5A 109.2
C4 C5 H5E 109.2
C6 C5 H5E 109.2
H5A C5 H5E 107.9
C5 C6 C1 111.5(2)
C5 C6 H6A 109.3
C1 C6 H6A 109.3
C5 C6 H6E 109.3
C1 C6 H6E 109.3
H6A C6 H6E 108.0

loop_
_geom_bond_atom_site_label_1
_geom_bond_atom_site_label_2
_geom_bond_distance
K N 2.911(2)
K O3 3.115(2)
K O1 3.234(2)
K S 3.3182(16)
S O3 1.4544(18)
S O1 1.4588(16)
S O2 1.4592(18)
S N 1.641(2)
N C1 1.480(3)
N H 0.75(3)
C1 C6 1.527(3)
C1 C2 1.530(3)
C1 H1A 1.0000
C2 C3 1.536(3)
C2 H2A 0.9900
C2 H2E 0.9900
C3 C4 1.525(4)
C3 H3A 0.9900
C3 H3E 0.9900
C4 C5 1.524(4)
C4 H4A 0.9900
C4 H4E 0.9900
C5 C6 1.526(3)
C5 H5A 0.9900
C5 H5E 0.9900
C6 H6A 0.9900
C6 H6E 0.9900

loop_
_geom_torsion_atom_site_label_1
_geom_torsion_atom_site_label_2
_geom_torsion_atom_site_label_3
_geom_torsion_atom_site_label_4
_geom_torsion
O3 S N C1 67.0(2)
O1 S N C1 -174.77(17)
O2 S N C1 -54.1(2)
S N C1 C6 -155.78(17)
K N C1 C6 -49.4(2)
S N C1 C2 81.3(2)
N C1 C2 C3 177.42(19)
C6 C1 C2 C3 56.1(3)
C1 C2 C3 C4 -56.7(3)
C2 C3 C4 C5 55.5(3)
C3 C4 C5 C6 -54.6(3)
C4 C5 C6 C1 54.8(3)
N C1 C6 C5 -179.9(2)
C2 C1 C6 C5 -55.2(3)
H1A C1 N H -169.8
C2 C1 N S 81.3(2)
H N S O1 -43(2)
H N S O2 78(2)
H N S O3 -161(2)
